data_1552148
loop_
_publ_author_name
'Guo, Jing-Yu'
'Zhang, Ze-Yu'
'Guan, Ting'
'Mao, Lei-Wen'
'Ban, Qian'
'ZHAO, KAI'
'Loh, Teck-Peng'

_publ_section_title
;
 Photoredox-Catalyzed Stereoselective Alkylation of Enamides with
 N-Hydroxyphthalimide Esters via Decarboxylative Cross-Coupling Reactions
;
_journal_name_full 'Chemical Science'
_journal_paper_doi 10.1039/C9SC03070K
_journal_year 2019
_chemical_formula_moiety 'C29 H31 Cl N2 O3 S'
_chemical_formula_sum 'C29 H31 Cl N2 O3 S'
_chemical_formula_weight 523.07
_space_group_crystal_system monoclinic
_space_group_IT_number 14
_space_group_name_Hall '-P 2ybc'
_space_group_name_H-M_alt 'P 1 21/c 1'
_symmetry_space_group_name_Hall '-P 2ybc'
_symmetry_space_group_name_H-M 'P 1 21/c 1'
_atom_sites_solution_hydrogens geom
_audit_creation_method SHELXL-2014/7
_audit_update_record
;
2018-10-22 deposited with the CCDC.    2019-08-05 downloaded from the CCDC.
;
_cell_angle_alpha 90
_cell_angle_beta 118.639(4)
_cell_angle_gamma 90
_cell_formula_units_Z 4
_cell_length_a 10.6862(13)
_cell_length_b 27.986(3)
_cell_length_c 10.6712(13)
_cell_measurement_reflns_used 9520
_cell_measurement_temperature 303(2)
_cell_measurement_theta_max 28.29
_cell_measurement_theta_min 3.6405
_cell_volume 2800.9(6)
_computing_structure_refinement 'SHELXL-2014/7 (Sheldrick, 2014)'
_diffrn_ambient_temperature 303(2)
_diffrn_measured_fraction_theta_full 0.963
_diffrn_measured_fraction_theta_max 0.964
_diffrn_measurement_device_type 'BRUKER D8 VENTURE PHOTON'
_diffrn_measurement_method 'PHI AND OMEGA SCANS'
_diffrn_radiation_type MoK\a
_diffrn_radiation_wavelength 0.71073
_diffrn_reflns_av_R_equivalents 0.0381
_diffrn_reflns_av_unetI/netI 0.0225
_diffrn_reflns_Laue_measured_fraction_full 0.963
_diffrn_reflns_Laue_measured_fraction_max 0.964
_diffrn_reflns_limit_h_max 13
_diffrn_reflns_limit_h_min -13
_diffrn_reflns_limit_k_max 35
_diffrn_reflns_limit_k_min -35
_diffrn_reflns_limit_l_max 13
_diffrn_reflns_limit_l_min -13
_diffrn_reflns_number 56298
_diffrn_reflns_point_group_measured_fraction_full 0.963
_diffrn_reflns_point_group_measured_fraction_max 0.964
_diffrn_reflns_theta_full 25.242
_diffrn_reflns_theta_max 27.105
_diffrn_reflns_theta_min 4.264
_diffrn_source 'FINE-FOCUS SEALED TUBE'
_exptl_absorpt_coefficient_mu 0.243
_exptl_crystal_colour colorless
_exptl_crystal_density_diffrn 1.240
_exptl_crystal_description block
_exptl_crystal_F_000 1104
_exptl_crystal_size_max 0.2
_exptl_crystal_size_mid 0.2
_exptl_crystal_size_min 0.1
_refine_diff_density_max 0.393
_refine_diff_density_min -0.454
_refine_diff_density_rms 0.040
_refine_ls_extinction_method none
_refine_ls_goodness_of_fit_ref 1.086
_refine_ls_hydrogen_treatment constr
_refine_ls_matrix_type full
_refine_ls_number_parameters 327
_refine_ls_number_reflns 5958
_refine_ls_number_restraints 0
_refine_ls_restrained_S_all 1.086
_refine_ls_R_factor_all 0.0675
_refine_ls_R_factor_gt 0.0604
_refine_ls_shift/su_max 0.001
_refine_ls_shift/su_mean 0.000
_refine_ls_structure_factor_coef Fsqd
_refine_ls_weighting_details 'w=1/[\s^2^(Fo^2^)+2.4597P] where P=(Fo^2^+2Fc^2^)/3'
_refine_ls_weighting_scheme calc
_refine_ls_wR_factor_gt 0.1211
_refine_ls_wR_factor_ref 0.1259
_reflns_Friedel_coverage 0.000
_reflns_number_gt 5334
_reflns_number_total 6181
_reflns_threshold_expression 'I > 2\s(I)'
_cod_data_source_file c9sc03070k2.cif
_cod_data_source_block mo_gjy01ts_0ma_a
_cod_database_code 1552148
_shelx_shelxl_version_number 2014/7
_shelx_space_group_comment
;
The symmetry employed for this shelxl refinement is uniquely defined
by the following loop, which should always be used as a source of
symmetry information in preference to the above space-group names.
They are only intended as comments.
;

loop_
_space_group_symop_operation_xyz
'x, y, z'
'-x, y+1/2, -z+1/2'
'-x, -y, -z'
'x, -y-1/2, z-1/2'

loop_
_atom_site_label
_atom_site_type_symbol
_atom_site_fract_x
_atom_site_fract_y
_atom_site_fract_z
_atom_site_U_iso_or_equiv
_atom_site_adp_type
_atom_site_occupancy
_atom_site_site_symmetry_order
_atom_site_calc_flag
_atom_site_refinement_flags_posn
_atom_site_refinement_flags_adp
S1 S 0.83801(6) 0.80841(2) 0.75141(6) 0.04937(17) Uani 1 1 d . .
N1 N 0.41455(18) 0.56182(6) 0.76861(18) 0.0395(4) Uani 1 1 d . .
Cl1 Cl 0.19392(8) 0.70411(3) 1.13064(7) 0.0681(2) Uani 1 1 d . .
O1 O 0.4829(2) 0.48493(5) 0.8107(2) 0.0632(5) Uani 1 1 d . .
C1 C 0.4443(2) 0.61228(6) 0.7919(2) 0.0355(4) Uani 1 1 d . .
O2 O 0.97921(19) 0.79346(7) 0.7882(2) 0.0675(5) Uani 1 1 d . .
C2 C 0.5218(2) 0.63332(7) 0.7408(2) 0.0401(4) Uani 1 1 d . .
H2 H 0.5382 0.6155 0.6765 0.048 Uiso 1 1 calc R U
N2 N 0.74819(18) 0.76002(6) 0.74240(18) 0.0428(4) Uani 1 1 d . .
O3 O 0.7551(2) 0.83452(7) 0.62256(17) 0.0702(5) Uani 1 1 d . .
C3 C 0.5861(2) 0.68243(7) 0.7746(2) 0.0373(4) Uani 1 1 d . .
H3 H 0.5731 0.6958 0.8525 0.045 Uiso 1 1 calc R U
C4 C 0.5216(2) 0.71716(8) 0.6482(2) 0.0465(5) Uani 1 1 d . .
H4A H 0.5330 0.7043 0.5698 0.056 Uiso 1 1 calc R U
H4B H 0.4204 0.7208 0.6158 0.056 Uiso 1 1 calc R U
C5 C 0.5941(2) 0.76576(8) 0.6910(2) 0.0477(5) Uani 1 1 d . .
H5A H 0.5537 0.7872 0.6096 0.057 Uiso 1 1 calc R U
H5B H 0.5786 0.7795 0.7659 0.057 Uiso 1 1 calc R U
C6 C 0.8172(2) 0.72734(8) 0.8652(2) 0.0465(5) Uani 1 1 d . .
H6A H 0.8091 0.7401 0.9455 0.056 Uiso 1 1 calc R U
H6B H 0.9177 0.7243 0.8934 0.056 Uiso 1 1 calc R U
C7 C 0.7461(2) 0.67883(7) 0.8246(2) 0.0437(5) Uani 1 1 d . .
H7A H 0.7899 0.6576 0.9064 0.052 Uiso 1 1 calc R U
H7B H 0.7604 0.6653 0.7488 0.052 Uiso 1 1 calc R U
C9 C 0.9525(2) 0.83486(8) 1.0312(2) 0.0463(5) Uani 1 1 d . .
H9 H 1.0167 0.8099 1.0506 0.056 Uiso 1 1 calc R U
C8 C 0.8472(2) 0.84364(7) 0.8926(2) 0.0410(4) Uani 1 1 d . .
C10 C 0.9612(2) 0.86352(8) 1.1401(2) 0.0501(5) Uani 1 1 d . .
H10 H 1.0316 0.8575 1.2332 0.060 Uiso 1 1 calc R U
C11 C 0.8681(3) 0.90102(8) 1.1146(3) 0.0514(5) Uani 1 1 d . .
C12 C 0.7623(3) 0.90885(9) 0.9757(3) 0.0590(6) Uani 1 1 d . .
H12 H 0.6980 0.9337 0.9566 0.071 Uiso 1 1 calc R U
C13 C 0.7508(2) 0.88039(8) 0.8653(3) 0.0518(5) Uani 1 1 d . .
H13 H 0.6785 0.8859 0.7727 0.062 Uiso 1 1 calc R U
C14 C 0.8850(4) 0.93295(10) 1.2351(4) 0.0818(9) Uani 1 1 d . .
H14A H 0.9372 0.9611 1.2368 0.123 Uiso 1 1 calc R U
H14B H 0.9359 0.9162 1.3240 0.123 Uiso 1 1 calc R U
H14C H 0.7926 0.9420 1.2215 0.123 Uiso 1 1 calc R U
C15 C 0.38255(19) 0.63589(6) 0.8748(2) 0.0345(4) Uani 1 1 d . .
C16 C 0.3881(2) 0.61311(7) 0.9935(2) 0.0437(5) Uani 1 1 d . .
H16 H 0.4303 0.5831 1.0203 0.052 Uiso 1 1 calc R U
C17 C 0.3316(2) 0.63455(8) 1.0720(2) 0.0482(5) Uani 1 1 d . .
H17 H 0.3379 0.6194 1.1524 0.058 Uiso 1 1 calc R U
C18 C 0.2658(2) 0.67853(8) 1.0307(2) 0.0428(5) Uani 1 1 d . .
C19 C 0.2562(2) 0.70164(7) 0.9130(2) 0.0405(4) Uani 1 1 d . .
H19 H 0.2110 0.7311 0.8852 0.049 Uiso 1 1 calc R U
C20 C 0.3154(2) 0.68016(7) 0.8360(2) 0.0367(4) Uani 1 1 d . .
H20 H 0.3101 0.6958 0.7566 0.044 Uiso 1 1 calc R U
C21 C 0.6593(3) 0.54166(9) 0.9518(3) 0.0570(6) Uani 1 1 d . .
H21A H 0.7244 0.5405 0.9137 0.085 Uiso 1 1 calc R U
H21B H 0.6909 0.5201 1.0312 0.085 Uiso 1 1 calc R U
H21C H 0.6559 0.5736 0.9831 0.085 Uiso 1 1 calc R U
C22 C 0.5135(2) 0.52726(7) 0.8385(2) 0.0439(5) Uani 1 1 d . .
C23 C 0.2680(2) 0.54790(7) 0.6694(2) 0.0447(5) Uani 1 1 d . .
H23A H 0.2034 0.5676 0.6870 0.054 Uiso 1 1 calc R U
H23B H 0.2538 0.5150 0.6883 0.054 Uiso 1 1 calc R U
C24 C 0.2305(2) 0.55254(7) 0.5145(2) 0.0434(5) Uani 1 1 d . .
C25 C 0.0926(3) 0.56442(10) 0.4147(3) 0.0647(7) Uani 1 1 d . .
H25 H 0.0244 0.5695 0.4439 0.078 Uiso 1 1 calc R U
C26 C 0.0549(4) 0.56881(12) 0.2717(3) 0.0820(9) Uani 1 1 d . .
H26 H -0.0381 0.5769 0.2057 0.098 Uiso 1 1 calc R U
C27 C 0.1538(4) 0.56133(11) 0.2272(3) 0.0774(8) Uani 1 1 d . .
H27 H 0.1281 0.5644 0.1311 0.093 Uiso 1 1 calc R U
C28 C 0.2911(3) 0.54921(9) 0.3244(3) 0.0641(7) Uani 1 1 d . .
H28 H 0.3584 0.5440 0.2942 0.077 Uiso 1 1 calc R U
C29 C 0.3291(3) 0.54470(8) 0.4672(2) 0.0497(5) Uani 1 1 d . .
H29 H 0.4221 0.5363 0.5325 0.060 Uiso 1 1 calc R U

loop_
_atom_site_aniso_label
_atom_site_aniso_U_11
_atom_site_aniso_U_22
_atom_site_aniso_U_33
_atom_site_aniso_U_23
_atom_site_aniso_U_13
_atom_site_aniso_U_12
S1 0.0571(3) 0.0526(3) 0.0453(3) -0.0028(2) 0.0300(3) -0.0174(2)
N1 0.0431(9) 0.0298(8) 0.0471(9) -0.0023(7) 0.0227(8) -0.0008(6)
Cl1 0.0742(4) 0.0791(5) 0.0660(4) -0.0141(3) 0.0458(3) 0.0064(3)
O1 0.0815(12) 0.0308(8) 0.0821(12) 0.0034(8) 0.0429(10) 0.0050(8)
C1 0.0380(9) 0.0283(9) 0.0380(9) 0.0006(7) 0.0165(8) 0.0012(7)
O2 0.0629(11) 0.0752(12) 0.0878(13) -0.0178(10) 0.0550(10) -0.0208(9)
C2 0.0462(11) 0.0347(10) 0.0433(10) -0.0015(8) 0.0247(9) 0.0001(8)
N2 0.0427(9) 0.0434(9) 0.0407(9) 0.0013(7) 0.0186(7) -0.0080(7)
O3 0.0972(14) 0.0671(11) 0.0422(9) 0.0074(8) 0.0302(9) -0.0278(10)
C3 0.0413(10) 0.0348(9) 0.0400(10) 0.0016(8) 0.0229(8) -0.0006(8)
C4 0.0415(11) 0.0458(11) 0.0451(11) 0.0077(9) 0.0151(9) -0.0061(9)
C5 0.0426(11) 0.0436(11) 0.0482(12) 0.0122(9) 0.0147(9) -0.0029(9)
C6 0.0378(10) 0.0472(12) 0.0486(12) 0.0054(9) 0.0159(9) -0.0004(9)
C7 0.0435(11) 0.0417(11) 0.0483(11) 0.0044(9) 0.0238(9) 0.0048(8)
C9 0.0426(11) 0.0434(11) 0.0489(12) 0.0037(9) 0.0188(9) 0.0063(9)
C8 0.0389(10) 0.0397(10) 0.0436(10) 0.0027(8) 0.0191(8) -0.0063(8)
C10 0.0536(12) 0.0490(12) 0.0424(11) 0.0034(9) 0.0187(10) 0.0013(10)
C11 0.0632(14) 0.0401(11) 0.0608(14) 0.0034(10) 0.0378(12) -0.0024(10)
C12 0.0593(14) 0.0442(12) 0.0773(17) 0.0105(11) 0.0357(13) 0.0138(10)
C13 0.0445(12) 0.0493(12) 0.0524(13) 0.0122(10) 0.0159(10) 0.0028(9)
C14 0.124(3) 0.0507(15) 0.090(2) -0.0114(14) 0.067(2) -0.0016(16)
C15 0.0354(9) 0.0301(9) 0.0377(9) -0.0018(7) 0.0174(8) -0.0026(7)
C16 0.0551(12) 0.0324(10) 0.0491(11) 0.0062(8) 0.0293(10) 0.0033(8)
C17 0.0594(13) 0.0461(12) 0.0471(12) 0.0033(9) 0.0319(10) -0.0038(10)
C18 0.0396(10) 0.0474(11) 0.0445(11) -0.0105(9) 0.0227(9) -0.0045(8)
C19 0.0353(9) 0.0357(10) 0.0456(11) -0.0032(8) 0.0154(8) 0.0029(8)
C20 0.0364(9) 0.0344(9) 0.0377(9) 0.0033(7) 0.0165(8) 0.0003(7)
C21 0.0527(13) 0.0551(14) 0.0608(14) 0.0129(11) 0.0253(11) 0.0104(11)
C22 0.0568(12) 0.0333(10) 0.0505(11) 0.0035(8) 0.0329(10) 0.0041(9)
C23 0.0448(11) 0.0381(10) 0.0563(12) -0.0091(9) 0.0284(10) -0.0063(8)
C24 0.0470(11) 0.0300(9) 0.0523(12) -0.0069(8) 0.0232(9) -0.0012(8)
C25 0.0531(14) 0.0635(16) 0.0682(16) -0.0076(13) 0.0216(12) 0.0137(12)
C26 0.0726(19) 0.082(2) 0.0642(18) 0.0057(15) 0.0107(15) 0.0176(16)
C27 0.101(2) 0.0685(18) 0.0523(15) 0.0054(13) 0.0283(16) -0.0056(16)
C28 0.0822(19) 0.0589(15) 0.0632(15) -0.0014(12) 0.0444(15) -0.0087(13)
C29 0.0518(12) 0.0453(12) 0.0542(13) -0.0010(9) 0.0271(10) -0.0015(9)

loop_
_atom_type_symbol
_atom_type_description
_atom_type_scat_dispersion_real
_atom_type_scat_dispersion_imag
_atom_type_scat_source
C C 0.0033 0.0016 'International Tables Vol C Tables 4.2.6.8 and 6.1.1.4'
H H 0.0000 0.0000 'International Tables Vol C Tables 4.2.6.8 and 6.1.1.4'
N N 0.0061 0.0033 'International Tables Vol C Tables 4.2.6.8 and 6.1.1.4'
O O 0.0106 0.0060 'International Tables Vol C Tables 4.2.6.8 and 6.1.1.4'
S S 0.1246 0.1234 'International Tables Vol C Tables 4.2.6.8 and 6.1.1.4'
Cl Cl 0.1484 0.1585 'International Tables Vol C Tables 4.2.6.8 and 6.1.1.4'

loop_
_geom_angle_atom_site_label_1
_geom_angle_atom_site_label_2
_geom_angle_atom_site_label_3
_geom_angle
O2 S1 O3 120.04(12)
O2 S1 N2 106.66(10)
O3 S1 N2 106.91(10)
O2 S1 C8 108.08(10)
O3 S1 C8 106.92(11)
N2 S1 C8 107.70(9)
C22 N1 C1 123.49(17)
C22 N1 C23 119.26(17)
C1 N1 C23 117.18(16)
C2 C1 N1 119.51(17)
C2 C1 C15 126.08(17)
N1 C1 C15 114.41(16)
C1 C2 C3 127.66(18)
C1 C2 H2 116.2
C3 C2 H2 116.2
C6 N2 C5 113.08(16)
C6 N2 S1 115.60(13)
C5 N2 S1 116.81(14)
C2 C3 C7 109.25(16)
C2 C3 C4 114.10(17)
C7 C3 C4 107.73(16)
C2 C3 H3 108.5
C7 C3 H3 108.5
C4 C3 H3 108.5
C5 C4 C3 110.65(17)
C5 C4 H4A 109.5
C3 C4 H4A 109.5
C5 C4 H4B 109.5
C3 C4 H4B 109.5
H4A C4 H4B 108.1
N2 C5 C4 109.36(18)
N2 C5 H5A 109.8
C4 C5 H5A 109.8
N2 C5 H5B 109.8
C4 C5 H5B 109.8
H5A C5 H5B 108.2
N2 C6 C7 109.48(17)
N2 C6 H6A 109.8
C7 C6 H6A 109.8
N2 C6 H6B 109.8
C7 C6 H6B 109.8
H6A C6 H6B 108.2
C6 C7 C3 111.38(17)
C6 C7 H7A 109.4
C3 C7 H7A 109.4
C6 C7 H7B 109.4
C3 C7 H7B 109.4
H7A C7 H7B 108.0
C10 C9 C8 119.3(2)
C10 C9 H9 120.4
C8 C9 H9 120.4
C13 C8 C9 119.9(2)
C13 C8 S1 120.31(17)
C9 C8 S1 119.83(16)
C9 C10 C11 121.7(2)
C9 C10 H10 119.2
C11 C10 H10 119.2
C10 C11 C12 118.2(2)
C10 C11 C14 120.2(2)
C12 C11 C14 121.6(2)
C13 C12 C11 121.1(2)
C13 C12 H12 119.4
C11 C12 H12 119.4
C12 C13 C8 119.8(2)
C12 C13 H13 120.1
C8 C13 H13 120.1
C11 C14 H14A 109.5
C11 C14 H14B 109.5
H14A C14 H14B 109.5
C11 C14 H14C 109.5
H14A C14 H14C 109.5
H14B C14 H14C 109.5
C20 C15 C16 117.96(17)
C20 C15 C1 122.05(17)
C16 C15 C1 119.98(17)
C17 C16 C15 120.78(19)
C17 C16 H16 119.6
C15 C16 H16 119.6
C18 C17 C16 119.82(19)
C18 C17 H17 120.1
C16 C17 H17 120.1
C19 C18 C17 121.00(19)
C19 C18 Cl1 120.42(17)
C17 C18 Cl1 118.58(17)
C18 C19 C20 118.78(18)
C18 C19 H19 120.6
C20 C19 H19 120.6
C19 C20 C15 121.65(18)
C19 C20 H20 119.2
C15 C20 H20 119.2
C22 C21 H21A 109.5
C22 C21 H21B 109.5
H21A C21 H21B 109.5
C22 C21 H21C 109.5
H21A C21 H21C 109.5
H21B C21 H21C 109.5
O1 C22 N1 120.4(2)
O1 C22 C21 120.6(2)
N1 C22 C21 119.02(18)
N1 C23 C24 113.60(17)
N1 C23 H23A 108.8
C24 C23 H23A 108.8
N1 C23 H23B 108.8
C24 C23 H23B 108.8
H23A C23 H23B 107.7
C25 C24 C29 118.2(2)
C25 C24 C23 119.3(2)
C29 C24 C23 122.4(2)
C24 C25 C26 120.6(3)
C24 C25 H25 119.7
C26 C25 H25 119.7
C27 C26 C25 120.3(3)
C27 C26 H26 119.8
C25 C26 H26 119.8
C26 C27 C28 120.0(3)
C26 C27 H27 120.0
C28 C27 H27 120.0
C27 C28 C29 119.9(3)
C27 C28 H28 120.1
C29 C28 H28 120.1
C28 C29 C24 120.9(2)
C28 C29 H29 119.5
C24 C29 H29 119.5

loop_
_geom_bond_atom_site_label_1
_geom_bond_atom_site_label_2
_geom_bond_distance
S1 O2 1.4277(19)
S1 O3 1.4289(18)
S1 N2 1.6358(17)
S1 C8 1.763(2)
N1 C22 1.362(3)
N1 C1 1.443(2)
N1 C23 1.461(3)
Cl1 C18 1.739(2)
O1 C22 1.227(3)
C1 C2 1.328(3)
C1 C15 1.488(3)
C2 C3 1.501(3)
C2 H2 0.9300
N2 C6 1.473(3)
N2 C5 1.474(3)
C3 C7 1.531(3)
C3 C4 1.532(3)
C3 H3 0.9800
C4 C5 1.523(3)
C4 H4A 0.9700
C4 H4B 0.9700
C5 H5A 0.9700
C5 H5B 0.9700
C6 C7 1.514(3)
C6 H6A 0.9700
C6 H6B 0.9700
C7 H7A 0.9700
C7 H7B 0.9700
C9 C10 1.378(3)
C9 C8 1.386(3)
C9 H9 0.9300
C8 C13 1.384(3)
C10 C11 1.381(3)
C10 H10 0.9300
C11 C12 1.384(4)
C11 C14 1.504(4)
C12 C13 1.378(4)
C12 H12 0.9300
C13 H13 0.9300
C14 H14A 0.9600
C14 H14B 0.9600
C14 H14C 0.9600
C15 C20 1.391(3)
C15 C16 1.394(3)
C16 C17 1.382(3)
C16 H16 0.9300
C17 C18 1.381(3)
C17 H17 0.9300
C18 C19 1.373(3)
C19 C20 1.391(3)
C19 H19 0.9300
C20 H20 0.9300
C21 C22 1.498(3)
C21 H21A 0.9600
C21 H21B 0.9600
C21 H21C 0.9600
C23 C24 1.508(3)
C23 H23A 0.9700
C23 H23B 0.9700
C24 C25 1.383(3)
C24 C29 1.386(3)
C25 C26 1.384(4)
C25 H25 0.9300
C26 C27 1.367(5)
C26 H26 0.9300
C27 C28 1.373(4)
C27 H27 0.9300
C28 C29 1.382(3)
C28 H28 0.9300
C29 H29 0.9300

loop_
_geom_torsion_atom_site_label_1
_geom_torsion_atom_site_label_2
_geom_torsion_atom_site_label_3
_geom_torsion_atom_site_label_4
_geom_torsion
C22 N1 C1 C2 73.5(3)
C23 N1 C1 C2 -109.5(2)
C22 N1 C1 C15 -106.1(2)
C23 N1 C1 C15 70.8(2)
N1 C1 C2 C3 -168.16(18)
C15 C1 C2 C3 11.4(3)
O2 S1 N2 C6 49.37(18)
O3 S1 N2 C6 178.95(16)
C8 S1 N2 C6 -66.44(17)
O2 S1 N2 C5 -173.80(16)
O3 S1 N2 C5 -44.22(18)
C8 S1 N2 C5 70.39(17)
C1 C2 C3 C7 125.9(2)
C1 C2 C3 C4 -113.4(2)
C2 C3 C4 C5 -179.18(18)
C7 C3 C4 C5 -57.7(2)
C6 N2 C5 C4 -58.7(2)
S1 N2 C5 C4 163.46(14)
C3 C4 C5 N2 58.3(2)
C5 N2 C6 C7 58.2(2)
S1 N2 C6 C7 -163.43(14)
N2 C6 C7 C3 -57.5(2)
C2 C3 C7 C6 -177.98(17)
C4 C3 C7 C6 57.6(2)
C10 C9 C8 C13 -1.1(3)
C10 C9 C8 S1 178.12(17)
O2 S1 C8 C13 148.65(18)
O3 S1 C8 C13 18.1(2)
N2 S1 C8 C13 -96.47(18)
O2 S1 C8 C9 -30.6(2)
O3 S1 C8 C9 -161.10(17)
N2 S1 C8 C9 84.31(18)
C8 C9 C10 C11 -0.4(3)
C9 C10 C11 C12 1.2(3)
C9 C10 C11 C14 -177.1(2)
C10 C11 C12 C13 -0.6(4)
C14 C11 C12 C13 177.7(2)
C11 C12 C13 C8 -0.8(4)
C9 C8 C13 C12 1.7(3)
S1 C8 C13 C12 -177.54(18)
C2 C1 C15 C20 43.7(3)
N1 C1 C15 C20 -136.69(18)
C2 C1 C15 C16 -137.8(2)
N1 C1 C15 C16 41.8(2)
C20 C15 C16 C17 -1.6(3)
C1 C15 C16 C17 179.86(19)
C15 C16 C17 C18 1.6(3)
C16 C17 C18 C19 -0.5(3)
C16 C17 C18 Cl1 179.21(17)
C17 C18 C19 C20 -0.6(3)
Cl1 C18 C19 C20 179.74(15)
C18 C19 C20 C15 0.6(3)
C16 C15 C20 C19 0.5(3)
C1 C15 C20 C19 179.04(17)
C1 N1 C22 O1 -177.63(19)
C23 N1 C22 O1 5.5(3)
C1 N1 C22 C21 3.6(3)
C23 N1 C22 C21 -173.29(19)
C22 N1 C23 C24 -104.1(2)
C1 N1 C23 C24 78.9(2)
N1 C23 C24 C25 -147.5(2)
N1 C23 C24 C29 33.3(3)
C29 C24 C25 C26 -0.7(4)
C23 C24 C25 C26 -179.8(2)
C24 C25 C26 C27 0.1(5)
C25 C26 C27 C28 0.3(5)
C26 C27 C28 C29 -0.1(4)
C27 C28 C29 C24 -0.4(4)
C25 C24 C29 C28 0.8(3)
C23 C24 C29 C28 179.9(2)
